data_4506061
loop_
_publ_author_name
'Tykarska, Ewa'
'Sobiak, Stanis\/law'
'Gdaniec, Maria'

_publ_section_title
;
 Supramolecular Organization of Neutral and Ionic Forms of
 Pharmaceutically Relevant Glycyrrhizic Acid---Amphiphile Self-Assembly
 and Inclusion of Small Drug Molecules
;
_journal_issue 4
_journal_name_full 'Crystal Growth &amp; Design'
_journal_page_first 2133
_journal_paper_doi 10.1021/cg300160c
_journal_volume 12
_journal_year 2012
_chemical_absolute_configuration rm
_chemical_formula_moiety
;
C42 H61 O16, C7 H7 N O2, 3.53(C H4 O), H4 N, 1.82(H2 O)
;
_chemical_formula_sum 'C52.53 H89.76 N2 O23.35'
_chemical_formula_weight 1122.95
_chemical_name_common
;
monoammonium beta-glycyrrhizate complex with 
p-aminobenzoic acid 3.53 methanol 1.82 water solvate
;
_chemical_name_systematic
;
3beta-[O-beta-D-glucopyranuronosyl-
beta-D-glucopyranuronosyloxy]-ll-oxo-
(18betaH)-olean-12-en-30beta-oic monoammonium salt
complex with p-aminobenzoic acid 
water/methanol solvate 
;
_space_group_IT_number 19
_symmetry_cell_setting orthorhombic
_symmetry_space_group_name_Hall 'P 2ac 2ab'
_symmetry_space_group_name_H-M 'P 21 21 21'
_atom_sites_solution_hydrogens geom
_atom_sites_solution_primary direct
_atom_sites_solution_secondary difmap
_audit_creation_method SHELXL-97
_audit_update_record
;
2011-12-04 # Formatted by publCIF
;
_cell_angle_alpha 90.00
_cell_angle_beta 90.00
_cell_angle_gamma 90.00
_cell_formula_units_Z 4
_cell_length_a 10.4464(2)
_cell_length_b 11.2468(2)
_cell_length_c 51.0762(5)
_cell_measurement_reflns_used 20914
_cell_measurement_temperature 130(2)
_cell_measurement_theta_max 76.30
_cell_measurement_theta_min 3.92
_cell_volume 6000.87(17)
_computing_cell_refinement
;
CrysAlisPro, Oxford Diffraction Ltd.,
Version 1.171.33.36d (release 24-03-2009 CrysAlis171 .NET)
(compiled Mar 24 2009,17:36:51)
;
_computing_data_collection
;
CrysAlisPro, Oxford Diffraction Ltd.,
Version 1.171.33.36d (release 24-03-2009 CrysAlis171 .NET)
(compiled Mar 24 2009,17:36:51)
;
_computing_data_reduction
;
CrysAlisPro, Oxford Diffraction Ltd.,
Version 1.171.33.36d (release 24-03-2009 CrysAlis171 .NET)
(compiled Mar 24 2009,17:36:51)
;
_computing_molecular_graphics
; 
 Mercury CSD 2.4 - new features for the visualization and investigation 
 of crystal structures, C. F. Macrae, I. J. Bruno, J. A. Chisholm, 
 P. R. Edgington, P. McCabe, E. Pidcock, L. Rodriguez-Monge, R. Taylor, 
 J. van de Streek and P. A. Wood, J. Appl. Cryst., 41, 466-470, 2008.
;
_computing_publication_material 'SHELXL-97 (Sheldrick, 2008)'
_computing_structure_refinement 'SHELXL-97 (Sheldrick, 2008)'
_computing_structure_solution 'SHELXS-97 (Sheldrick, 2008)'
_diffrn_ambient_temperature 130(2)
_diffrn_detector_area_resol_mean 5.2679
_diffrn_measured_fraction_theta_full 0.998
_diffrn_measured_fraction_theta_max 0.998
_diffrn_measurement_device_type 'SuperNova, Single source at offset), Atlas'
_diffrn_measurement_method '\w scans'
_diffrn_radiation_monochromator mirror
_diffrn_radiation_source 'Nova (Cu) X-ray Source'
_diffrn_radiation_type CuK\a
_diffrn_radiation_wavelength 1.54184
_diffrn_reflns_av_R_equivalents 0.0245
_diffrn_reflns_av_sigmaI/netI 0.0164
_diffrn_reflns_limit_h_max 12
_diffrn_reflns_limit_h_min -11
_diffrn_reflns_limit_k_max 13
_diffrn_reflns_limit_k_min -13
_diffrn_reflns_limit_l_max 60
_diffrn_reflns_limit_l_min -60
_diffrn_reflns_number 26670
_diffrn_reflns_theta_full 66.60
_diffrn_reflns_theta_max 66.60
_diffrn_reflns_theta_min 4.02
_diffrn_standards_number 0
_exptl_absorpt_coefficient_mu 0.815
_exptl_absorpt_correction_T_max 1.000
_exptl_absorpt_correction_T_min 0.762
_exptl_absorpt_correction_type multi-scan
_exptl_absorpt_process_details
;
CrysAlisPro, Oxford Diffraction Ltd.,
Version 1.171.33.36d (release 24-03-2009 CrysAlis171 .NET)
(compiled Mar 24 2009,17:36:51)
Empirical absorption correction using spherical harmonics,
 implemented in SCALE3 ABSPACK scaling algorithm.
;
_exptl_crystal_colour colourless
_exptl_crystal_density_diffrn 1.243
_exptl_crystal_density_method 'not measured'
_exptl_crystal_description plate
_exptl_crystal_F_000 2423
_exptl_crystal_size_max 0.4
_exptl_crystal_size_mid 0.3
_exptl_crystal_size_min 0.15
_refine_diff_density_max 0.875
_refine_diff_density_min -0.316
_refine_diff_density_rms 0.069
_refine_ls_abs_structure_details 'Flack H D (1983), Acta Cryst. A39, 876-881'
_refine_ls_abs_structure_Flack 0.1(2)
_refine_ls_extinction_method none
_refine_ls_goodness_of_fit_ref 1.103
_refine_ls_hydrogen_treatment constr
_refine_ls_matrix_type full
_refine_ls_number_parameters 716
_refine_ls_number_reflns 10263
_refine_ls_number_restraints 0
_refine_ls_restrained_S_all 1.103
_refine_ls_R_factor_all 0.0712
_refine_ls_R_factor_gt 0.0701
_refine_ls_shift/su_max 0.001
_refine_ls_shift/su_mean 0.000
_refine_ls_structure_factor_coef Fsqd
_refine_ls_weighting_details 'calc w=1/[\s^2^(Fo^2^)+(0.0936P)^2^+5.9482P] where P=(Fo^2^+2Fc^2^)/3'
_refine_ls_weighting_scheme calc
_refine_ls_wR_factor_gt 0.1905
_refine_ls_wR_factor_ref 0.1913
_reflns_number_gt 10038
_reflns_number_total 10263
_reflns_threshold_expression >2sigma(I)
_cod_data_source_file cg300160c_si_002.cif
_cod_data_source_block AGA-PABA-complex
_cod_database_code 4506061

loop_
_symmetry_equiv_pos_as_xyz
'x, y, z'
'-x+1/2, -y, z+1/2'
'x+1/2, -y+1/2, -z'
'-x, y+1/2, -z+1/2'

loop_
_atom_site_label
_atom_site_type_symbol
_atom_site_fract_x
_atom_site_fract_y
_atom_site_fract_z
_atom_site_U_iso_or_equiv
_atom_site_adp_type
_atom_site_occupancy
_atom_site_symmetry_multiplicity
_atom_site_calc_flag
_atom_site_refinement_flags
_atom_site_disorder_assembly
_atom_site_disorder_group
N1 N 0.4643(3) 0.9683(3) 0.55277(8) 0.0551(9) Uani 1 1 d . . .
H1N H 0.4383 1.0182 0.5400 0.083 Uiso 1 1 d R . .
H2N H 0.5406 0.9369 0.5484 0.083 Uiso 1 1 d R . .
H3N H 0.4064 0.9096 0.5547 0.083 Uiso 1 1 d R . .
H4N H 0.4718 1.0086 0.5679 0.083 Uiso 1 1 d R . .
O5A O 0.6085(2) 0.72039(19) 0.55486(5) 0.0314(5) Uani 1 1 d . . .
O2A O 0.4594(2) 0.43714(18) 0.54185(5) 0.0317(5) Uani 1 1 d . . .
O3A O 0.5417(2) 0.5121(2) 0.48971(5) 0.0371(5) Uani 1 1 d . . .
H3AO H 0.4971 0.5748 0.4835 0.045 Uiso 1 1 d R . .
O4A O 0.7692(3) 0.6607(3) 0.49308(6) 0.0580(8) Uani 1 1 d . . .
H4AO H 0.7612 0.6812 0.4755 0.070 Uiso 1 1 d R . .
O6A O 0.9048(2) 0.8176(3) 0.53227(7) 0.0578(8) Uani 1 1 d . . .
O7A O 0.7253(2) 0.9194(2) 0.53857(7) 0.0537(7) Uani 1 1 d . . .
C1A C 0.5539(3) 0.6065(3) 0.56013(7) 0.0306(7) Uani 1 1 d . . .
H1A1 H 0.6208 0.5516 0.5672 0.037 Uiso 1 1 calc R . .
C2A C 0.4978(3) 0.5562(3) 0.53515(7) 0.0293(7) Uani 1 1 d . . .
H2A1 H 0.4220 0.6040 0.5295 0.035 Uiso 1 1 calc R . .
C3A C 0.5978(3) 0.5516(3) 0.51335(7) 0.0320(7) Uani 1 1 d . . .
H3A1 H 0.6636 0.4915 0.5186 0.038 Uiso 1 1 calc R . .
C4A C 0.6658(3) 0.6712(3) 0.51062(7) 0.0364(7) Uani 1 1 d . . .
H4A1 H 0.6042 0.7322 0.5040 0.044 Uiso 1 1 calc R . .
C5A C 0.7151(3) 0.7083(3) 0.53749(7) 0.0343(7) Uani 1 1 d . . .
H5A1 H 0.7741 0.6455 0.5443 0.041 Uiso 1 1 calc R . .
C6A C 0.7859(3) 0.8251(3) 0.53603(8) 0.0393(8) Uani 1 1 d . . .
O2B O 0.4287(2) 0.1950(2) 0.52959(5) 0.0423(6) Uani 1 1 d . . .
H2BO H 0.4340 0.2008 0.5133 0.051 Uiso 1 1 d R . .
O3B O 0.1773(3) 0.1144(2) 0.54415(5) 0.0446(6) Uani 1 1 d . . .
H3BO H 0.1292 0.0501 0.5323 0.054 Uiso 1 1 d R . .
O4B O -0.0234(2) 0.2811(2) 0.52254(5) 0.0478(7) Uani 1 1 d . . .
H4BO H -0.0635 0.2301 0.5267 0.057 Uiso 1 1 d R . .
O5B O 0.2446(2) 0.46810(19) 0.54005(5) 0.0347(5) Uani 1 1 d . . .
O6B O 0.0340(4) 0.6223(3) 0.52309(10) 0.0927(15) Uani 1 1 d . . .
H6BO H -0.0189 0.6727 0.5286 0.139 Uiso 1 1 calc R . .
O7B O -0.0360(3) 0.5208(3) 0.55670(7) 0.0680(9) Uani 1 1 d . . .
C1B C 0.3480(3) 0.3979(3) 0.53036(6) 0.0286(6) Uani 1 1 d . . .
H1B1 H 0.3537 0.4038 0.5109 0.034 Uiso 1 1 calc R . .
C2B C 0.3287(3) 0.2684(3) 0.53886(7) 0.0315(7) Uani 1 1 d . . .
H2B1 H 0.3316 0.2665 0.5584 0.038 Uiso 1 1 calc R . .
C3B C 0.1981(3) 0.2231(3) 0.53054(7) 0.0329(7) Uani 1 1 d . . .
H3B1 H 0.1995 0.2068 0.5113 0.039 Uiso 1 1 calc R . .
C4B C 0.0895(3) 0.3109(3) 0.53651(7) 0.0380(8) Uani 1 1 d . . .
H4B1 H 0.0713 0.3107 0.5557 0.046 Uiso 1 1 calc R . .
C5B C 0.1268(3) 0.4353(3) 0.52790(8) 0.0378(8) Uani 1 1 d . . .
H5B1 H 0.1352 0.4388 0.5084 0.045 Uiso 1 1 calc R . .
C6B C 0.0302(4) 0.5304(4) 0.53754(10) 0.0504(10) Uani 1 1 d . . .
C1 C 0.5592(4) 0.7713(3) 0.64118(7) 0.0422(8) Uani 1 1 d . . .
H1A H 0.5617 0.8563 0.6462 0.051 Uiso 1 1 calc R . .
H1B H 0.6482 0.7412 0.6413 0.051 Uiso 1 1 calc R . .
C2 C 0.5058(4) 0.7613(3) 0.61349(7) 0.0410(8) Uani 1 1 d . . .
H2A H 0.4185 0.7954 0.6129 0.049 Uiso 1 1 calc R . .
H2B H 0.5605 0.8067 0.6012 0.049 Uiso 1 1 calc R . .
C3 C 0.5016(3) 0.6320(3) 0.60524(7) 0.0356(7) Uani 1 1 d . . .
H3 H 0.5909 0.6003 0.6059 0.043 Uiso 1 1 calc R . .
O3 O 0.4569(2) 0.6214(2) 0.57848(5) 0.0332(5) Uani 1 1 d . . .
C4 C 0.4182(4) 0.5534(3) 0.62286(7) 0.0422(8) Uani 1 1 d . . .
C5 C 0.4657(4) 0.5709(3) 0.65136(7) 0.0420(8) Uani 1 1 d . . .
H5 H 0.5550 0.5389 0.6512 0.050 Uiso 1 1 calc R . .
C6 C 0.3964(5) 0.4952(4) 0.67200(8) 0.0528(10) Uani 1 1 d . . .
H6A H 0.3139 0.5330 0.6767 0.063 Uiso 1 1 calc R . .
H6B H 0.3780 0.4154 0.6647 0.063 Uiso 1 1 calc R . .
C7 C 0.4784(5) 0.4833(4) 0.69610(8) 0.0554(11) Uani 1 1 d . . .
H7A H 0.5552 0.4361 0.6915 0.066 Uiso 1 1 calc R . .
H7B H 0.4299 0.4377 0.7094 0.066 Uiso 1 1 calc R . .
C8 C 0.5225(4) 0.6002(4) 0.70852(7) 0.0452(9) Uani 1 1 d . . .
C9 C 0.5629(4) 0.6923(3) 0.68687(7) 0.0420(8) Uani 1 1 d . . .
H9 H 0.6467 0.6608 0.6804 0.050 Uiso 1 1 calc R . .
C10 C 0.4810(4) 0.7026(3) 0.66157(7) 0.0427(8) Uani 1 1 d . . .
C11 C 0.5988(4) 0.8083(3) 0.70015(8) 0.0450(9) Uani 1 1 d . . .
O11 O 0.5793(3) 0.9066(3) 0.69083(6) 0.0621(8) Uani 1 1 d . . .
C12 C 0.6635(4) 0.7995(4) 0.72557(8) 0.0465(9) Uani 1 1 d . . .
H12 H 0.6918 0.8712 0.7335 0.056 Uiso 1 1 calc R . .
C13 C 0.6853(4) 0.6981(4) 0.73833(8) 0.0465(9) Uani 1 1 d . . .
C14 C 0.6436(4) 0.5789(4) 0.72653(8) 0.0451(9) Uani 1 1 d . . .
C15 C 0.6152(5) 0.4849(4) 0.74784(8) 0.0534(10) Uani 1 1 d . . .
H15A H 0.5291 0.5000 0.7552 0.064 Uiso 1 1 calc R . .
H15B H 0.6140 0.4051 0.7396 0.064 Uiso 1 1 calc R . .
C16 C 0.7117(5) 0.4846(4) 0.76991(9) 0.0594(11) Uani 1 1 d . . .
H16A H 0.7964 0.4615 0.7629 0.071 Uiso 1 1 calc R . .
H16B H 0.6861 0.4243 0.7830 0.071 Uiso 1 1 calc R . .
C17 C 0.7234(5) 0.6057(5) 0.78345(8) 0.0577(11) Uani 1 1 d . . .
C18 C 0.7650(4) 0.7020(4) 0.76344(8) 0.0524(10) Uani 1 1 d . . .
H18 H 0.7493 0.7811 0.7718 0.063 Uiso 1 1 calc R . .
C19 C 0.9097(4) 0.6966(5) 0.75629(9) 0.0589(11) Uani 1 1 d . . .
H19A H 0.9247 0.6259 0.7452 0.071 Uiso 1 1 calc R . .
H19B H 0.9316 0.7678 0.7458 0.071 Uiso 1 1 calc R . .
C20 C 0.9991(5) 0.6908(5) 0.77967(10) 0.0686(13) Uani 1 1 d . . .
C21 C 0.9607(6) 0.5853(6) 0.79669(12) 0.0832(17) Uani 1 1 d . . .
H21A H 0.9700 0.5109 0.7865 0.100 Uiso 1 1 calc R . .
H21B H 1.0183 0.5806 0.8120 0.100 Uiso 1 1 calc R . .
C22 C 0.8227(6) 0.5980(6) 0.80596(10) 0.0754(15) Uani 1 1 d . . .
H22A H 0.8157 0.6705 0.8169 0.091 Uiso 1 1 calc R . .
H22B H 0.8013 0.5290 0.8172 0.091 Uiso 1 1 calc R . .
C23 C 0.4441(5) 0.4229(4) 0.61446(8) 0.0509(10) Uani 1 1 d . . .
H23A H 0.5357 0.4058 0.6161 0.076 Uiso 1 1 calc R . .
H23B H 0.4173 0.4118 0.5962 0.076 Uiso 1 1 calc R . .
H23C H 0.3956 0.3689 0.6258 0.076 Uiso 1 1 calc R . .
C24 C 0.2743(4) 0.5787(5) 0.61888(8) 0.0550(11) Uani 1 1 d . . .
H24A H 0.2244 0.5319 0.6314 0.082 Uiso 1 1 calc R . .
H24B H 0.2495 0.5566 0.6010 0.082 Uiso 1 1 calc R . .
H24C H 0.2576 0.6635 0.6216 0.082 Uiso 1 1 calc R . .
C25 C 0.3531(4) 0.7669(4) 0.66603(9) 0.0543(10) Uani 1 1 d . . .
H25A H 0.2914 0.7116 0.6738 0.081 Uiso 1 1 calc R . .
H25B H 0.3200 0.7958 0.6492 0.081 Uiso 1 1 calc R . .
H25C H 0.3664 0.8343 0.6779 0.081 Uiso 1 1 calc R . .
C26 C 0.4092(4) 0.6479(4) 0.72456(8) 0.0531(10) Uani 1 1 d . . .
H26A H 0.3912 0.5934 0.7391 0.080 Uiso 1 1 calc R . .
H26B H 0.3335 0.6542 0.7133 0.080 Uiso 1 1 calc R . .
H26C H 0.4307 0.7266 0.7315 0.080 Uiso 1 1 calc R . .
C27 C 0.7601(4) 0.5322(4) 0.71049(8) 0.0544(10) Uani 1 1 d . . .
H27A H 0.7313 0.4706 0.6983 0.082 Uiso 1 1 calc R . .
H27B H 0.8239 0.4985 0.7224 0.082 Uiso 1 1 calc R . .
H27C H 0.7985 0.5980 0.7007 0.082 Uiso 1 1 calc R . .
C28 C 0.5952(5) 0.6441(5) 0.79524(9) 0.0659(13) Uani 1 1 d . . .
H28A H 0.5359 0.6654 0.7811 0.099 Uiso 1 1 calc R . .
H28B H 0.6085 0.7130 0.8067 0.099 Uiso 1 1 calc R . .
H28C H 0.5591 0.5784 0.8055 0.099 Uiso 1 1 calc R . .
C29 C 1.1390(5) 0.6780(7) 0.77072(14) 0.0890(18) Uani 1 1 d . . .
H29A H 1.1505 0.6010 0.7621 0.134 Uiso 1 1 calc R . .
H29B H 1.1957 0.6829 0.7860 0.134 Uiso 1 1 calc R . .
H29C H 1.1599 0.7421 0.7584 0.134 Uiso 1 1 calc R . .
C30 C 0.9930(5) 0.8027(6) 0.79577(11) 0.0748(15) Uani 1 1 d . . .
O30 O 1.0466(5) 0.7948(5) 0.81878(8) 0.0991(14) Uani 1 1 d . . .
H30 H 1.0208 0.8785 0.8275 0.119 Uiso 1 1 d R . .
O31 O 0.9459(3) 0.8987(4) 0.78780(7) 0.0694(9) Uani 1 1 d . . .
C1P C -0.0987(8) -0.1181(8) 0.61477(13) 0.103(2) Uani 1 1 d . . .
C2P C -0.0337(12) -0.1034(9) 0.63894(14) 0.143(4) Uani 1 1 d . . .
H2P H -0.0084 -0.0264 0.6446 0.172 Uiso 1 1 calc R . .
C3P C -0.0073(9) -0.2034(8) 0.65430(12) 0.110(3) Uani 1 1 d . . .
H3P H 0.0335 -0.1942 0.6708 0.132 Uiso 1 1 calc R . .
C4P C -0.0398(5) -0.3138(6) 0.64575(10) 0.0693(14) Uani 1 1 d . . .
C5P C -0.0989(6) -0.3261(8) 0.62157(11) 0.092(2) Uani 1 1 d . . .
H5P H -0.1198 -0.4034 0.6154 0.110 Uiso 1 1 calc R . .
C6P C -0.1271(6) -0.2314(7) 0.60668(12) 0.0861(18) Uani 1 1 d . . .
H6P H -0.1676 -0.2429 0.5902 0.103 Uiso 1 1 calc R . .
C7P C -0.0118(5) -0.4166(7) 0.66126(10) 0.0734(15) Uani 1 1 d . . .
O7P O 0.0480(3) -0.3992(4) 0.68340(7) 0.0810(11) Uani 1 1 d . . .
H7P H 0.0330 -0.4546 0.6934 0.121 Uiso 1 1 d R . .
O8P O -0.0469(5) -0.5167(5) 0.65359(9) 0.1048(15) Uani 1 1 d . . .
N1P N -0.1250(9) -0.0159(8) 0.60030(11) 0.148(3) Uani 1 1 d . . .
H1NP H -0.0789 0.0711 0.6033 0.223 Uiso 1 1 d R . .
H2NP H -0.1569 -0.0420 0.5803 0.223 Uiso 1 1 d R . .
O2M O 0.2741(3) 0.7841(3) 0.55892(6) 0.0529(7) Uani 1 1 d . . .
H1M H 0.3165 0.7324 0.5662 0.079 Uiso 1 1 d R . .
C2M C 0.1636(5) 0.8106(5) 0.57421(11) 0.0715(14) Uani 1 1 d . . .
H2M1 H 0.1069 0.7412 0.5746 0.107 Uiso 1 1 calc R . .
H2M2 H 0.1182 0.8783 0.5665 0.107 Uiso 1 1 calc R . .
H2M3 H 0.1898 0.8306 0.5921 0.107 Uiso 1 1 calc R . .
O3M O 0.8224(3) 1.1396(3) 0.54839(8) 0.0781(11) Uani 0.650(6) 1 d P A 1
H3M H 0.8067 1.0808 0.5475 0.117 Uiso 0.650(6) 1 d PR A 1
C3M C 0.7181(8) 1.2176(8) 0.5600(2) 0.081(3) Uani 0.650(6) 1 d P A 1
H3M1 H 0.7181 1.2090 0.5791 0.121 Uiso 0.650(6) 1 calc PR A 1
H3M2 H 0.6348 1.1931 0.5531 0.121 Uiso 0.650(6) 1 calc PR A 1
H3M3 H 0.7343 1.3008 0.5554 0.121 Uiso 0.650(6) 1 calc PR A 1
O7M O 0.0911(11) 0.1336(10) 0.5987(2) 0.142(4) Uiso 0.650(6) 1 d P A 1
H7M H 0.1321 0.1169 0.5845 0.214 Uiso 0.650(6) 1 d PR A 1
C7M C 0.0718(18) 0.2561(16) 0.6135(3) 0.153(6) Uiso 0.650(6) 1 d P A 1
H71M H -0.0182 0.2647 0.6186 0.229 Uiso 0.650(6) 1 calc PR A 1
H72M H 0.0961 0.3218 0.6019 0.229 Uiso 0.650(6) 1 calc PR A 1
H73M H 0.1256 0.2576 0.6292 0.229 Uiso 0.650(6) 1 calc PR A 1
O1MC O 0.4653(6) 1.0880(5) 0.60218(11) 0.0722(16) Uiso 0.650(6) 1 d P A 1
H1MC H 0.5351 1.1004 0.6090 0.108 Uiso 0.650(6) 1 d PR A 1
C1MC C 0.3752(18) 1.0730(17) 0.6210(3) 0.158(6) Uiso 0.650(6) 1 d P A 1
H2MC H 0.3985 1.0051 0.6321 0.237 Uiso 0.650(6) 1 calc PR A 1
H3MC H 0.2920 1.0581 0.6128 0.237 Uiso 0.650(6) 1 calc PR A 1
H4MC H 0.3701 1.1450 0.6318 0.237 Uiso 0.650(6) 1 calc PR A 1
O2WC O 0.6740(13) 1.0994(12) 0.6262(2) 0.115(5) Uiso 0.426(10) 1 d P B 1
H2WC H 0.7225 1.0414 0.6246 0.173 Uiso 0.426(10) 1 d PR B 1
O3W O 0.8224(3) 1.1396(3) 0.54839(8) 0.0781(11) Uani 0.350(6) 1 d P A 2
O4W O 0.6333(8) 1.2570(7) 0.56998(15) 0.046(2) Uiso 0.350(6) 1 d P A 2
O5W O 0.8048(13) 1.4098(9) 0.5940(2) 0.088(4) Uani 0.350(6) 1 d P A 2
H1W5 H 0.8345 1.4544 0.5832 0.133 Uiso 0.350(6) 1 d PR A 2
H2W5 H 0.7543 1.3671 0.5865 0.133 Uiso 0.350(6) 1 d PR A 2
O7W O 0.2239(13) 0.1240(15) 0.5976(2) 0.101(5) Uani 0.350(6) 1 d P A 2
C2MC C 0.6900(12) 1.1682(11) 0.6535(2) 0.086(3) Uiso 0.574(10) 1 d P B 2
H1CM H 0.6703 1.2243 0.6676 0.129 Uiso 0.574(10) 1 calc PR B 2
H2CM H 0.7132 1.2124 0.6376 0.129 Uiso 0.574(10) 1 calc PR B 2
H3CM H 0.7618 1.1175 0.6588 0.129 Uiso 0.574(10) 1 calc PR B 2
O2MC O 0.5909(15) 1.1030(14) 0.6488(3) 0.168(6) Uiso 0.574(10) 1 d P B 2
H4CM H 0.5878 1.0651 0.6625 0.252 Uiso 0.574(10) 1 d PR B 2

loop_
_atom_site_aniso_label
_atom_site_aniso_U_11
_atom_site_aniso_U_22
_atom_site_aniso_U_33
_atom_site_aniso_U_23
_atom_site_aniso_U_13
_atom_site_aniso_U_12
N1 0.0426(18) 0.0324(16) 0.090(3) 0.0116(17) 0.0060(18) 0.0045(14)
O5A 0.0241(10) 0.0220(10) 0.0482(13) 0.0001(9) 0.0043(9) -0.0025(9)
O2A 0.0244(10) 0.0201(10) 0.0507(13) 0.0043(9) -0.0021(10) 0.0002(9)
O3A 0.0405(13) 0.0266(11) 0.0443(12) 0.0009(10) -0.0011(11) 0.0109(10)
O4A 0.0480(16) 0.0663(19) 0.0596(16) 0.0046(14) 0.0251(14) -0.0032(14)
O6A 0.0264(12) 0.0409(14) 0.106(2) 0.0186(16) 0.0135(14) -0.0013(11)
O7A 0.0311(12) 0.0291(13) 0.101(2) 0.0071(14) 0.0046(14) -0.0059(11)
C1A 0.0216(14) 0.0244(15) 0.0458(17) 0.0041(13) 0.0053(13) -0.0003(12)
C2A 0.0229(14) 0.0169(14) 0.0480(18) 0.0045(13) -0.0003(13) 0.0037(11)
C3A 0.0278(15) 0.0205(15) 0.0477(18) 0.0014(13) 0.0019(14) 0.0106(13)
C4A 0.0269(16) 0.0331(17) 0.0491(19) 0.0094(15) 0.0054(14) 0.0021(14)
C5A 0.0203(14) 0.0270(16) 0.056(2) 0.0065(14) 0.0073(14) 0.0011(13)
C6A 0.0263(16) 0.0303(17) 0.061(2) 0.0108(16) 0.0014(15) 0.0005(14)
O2B 0.0445(14) 0.0260(12) 0.0564(14) 0.0025(11) 0.0017(12) 0.0128(11)
O3B 0.0566(16) 0.0222(11) 0.0550(15) 0.0075(11) -0.0189(13) -0.0123(11)
O4B 0.0349(13) 0.0422(14) 0.0662(16) 0.0090(12) -0.0123(12) -0.0170(11)
O5B 0.0226(10) 0.0236(11) 0.0578(14) -0.0066(10) 0.0024(10) -0.0022(9)
O6B 0.061(2) 0.0512(19) 0.166(4) 0.040(2) 0.059(2) 0.0218(17)
O7B 0.0602(19) 0.0559(19) 0.088(2) 0.0068(17) 0.0142(19) 0.0237(16)
C1B 0.0232(14) 0.0205(14) 0.0422(16) -0.0001(13) -0.0010(13) 0.0000(12)
C2B 0.0324(16) 0.0218(15) 0.0403(16) 0.0009(13) 0.0015(13) 0.0042(13)
C3B 0.0441(18) 0.0166(14) 0.0378(16) 0.0018(12) -0.0089(14) -0.0083(13)
C4B 0.0284(16) 0.0377(19) 0.0480(19) 0.0019(15) -0.0081(14) -0.0093(15)
C5B 0.0229(15) 0.0277(17) 0.063(2) 0.0037(16) -0.0040(14) -0.0022(13)
C6B 0.0314(18) 0.037(2) 0.083(3) 0.012(2) 0.002(2) -0.0056(16)
C1 0.045(2) 0.0301(17) 0.051(2) -0.0055(15) 0.0043(17) -0.0046(16)
C2 0.0407(19) 0.0306(18) 0.052(2) -0.0040(15) 0.0021(16) -0.0031(15)
C3 0.0311(17) 0.0321(17) 0.0435(18) -0.0023(14) 0.0051(14) -0.0033(14)
O3 0.0259(10) 0.0293(11) 0.0444(12) -0.0021(10) 0.0067(10) -0.0004(9)
C4 0.0396(19) 0.040(2) 0.0467(19) -0.0022(16) 0.0103(16) -0.0091(16)
C5 0.0399(19) 0.0369(19) 0.049(2) -0.0020(16) 0.0135(16) -0.0027(16)
C6 0.060(2) 0.049(2) 0.049(2) -0.0041(18) 0.0168(19) -0.017(2)
C7 0.064(3) 0.053(2) 0.049(2) 0.0013(19) 0.016(2) -0.019(2)
C8 0.047(2) 0.045(2) 0.0438(19) -0.0053(16) 0.0093(16) -0.0093(18)
C9 0.044(2) 0.0383(19) 0.0434(18) -0.0044(16) 0.0094(16) -0.0019(17)
C10 0.0422(19) 0.0375(19) 0.0483(19) -0.0060(16) 0.0098(16) -0.0027(17)
C11 0.048(2) 0.034(2) 0.053(2) -0.0062(16) 0.0063(18) 0.0045(18)
O11 0.071(2) 0.0471(17) 0.0683(18) -0.0125(15) -0.0095(16) 0.0006(16)
C12 0.047(2) 0.041(2) 0.051(2) -0.0066(17) 0.0060(17) -0.0021(18)
C13 0.0406(19) 0.052(2) 0.047(2) -0.0044(18) 0.0127(16) -0.0062(19)
C14 0.047(2) 0.042(2) 0.0461(19) 0.0021(17) 0.0111(17) -0.0012(17)
C15 0.067(3) 0.047(2) 0.047(2) 0.0028(18) 0.0116(19) -0.007(2)
C16 0.070(3) 0.055(3) 0.053(2) 0.008(2) 0.003(2) -0.010(2)
C17 0.064(3) 0.068(3) 0.042(2) 0.009(2) 0.0061(19) -0.012(2)
C18 0.050(2) 0.059(3) 0.048(2) 0.0073(19) 0.0043(18) -0.010(2)
C19 0.046(2) 0.068(3) 0.063(3) 0.010(2) 0.001(2) -0.008(2)
C20 0.061(3) 0.072(3) 0.073(3) 0.013(3) -0.003(2) -0.011(3)
C21 0.080(4) 0.091(4) 0.079(3) 0.018(3) -0.016(3) -0.010(3)
C22 0.089(4) 0.078(4) 0.059(3) 0.017(3) -0.002(3) -0.029(3)
C23 0.064(3) 0.042(2) 0.047(2) -0.0034(17) 0.0116(19) -0.022(2)
C24 0.037(2) 0.074(3) 0.055(2) -0.008(2) 0.0107(18) -0.017(2)
C25 0.047(2) 0.056(3) 0.060(2) -0.017(2) 0.0071(19) -0.002(2)
C26 0.043(2) 0.062(3) 0.054(2) -0.011(2) 0.0129(19) -0.004(2)
C27 0.057(2) 0.055(2) 0.052(2) -0.0002(19) 0.014(2) 0.008(2)
C28 0.076(3) 0.072(3) 0.049(2) -0.009(2) 0.019(2) -0.028(3)
C29 0.052(3) 0.100(5) 0.116(5) 0.010(4) -0.001(3) -0.004(3)
C30 0.055(3) 0.095(4) 0.074(3) 0.016(3) -0.006(2) -0.013(3)
O30 0.104(3) 0.119(4) 0.074(2) 0.017(2) -0.027(2) -0.016(3)
O31 0.0576(19) 0.084(3) 0.0663(19) 0.0006(18) -0.0052(16) -0.0092(19)
C1P 0.110(5) 0.132(7) 0.067(3) 0.035(4) 0.006(4) 0.027(5)
C2P 0.227(12) 0.122(7) 0.080(4) 0.030(4) -0.047(6) -0.003(8)
C3P 0.135(7) 0.134(7) 0.061(3) 0.016(4) -0.021(4) -0.013(6)
C4P 0.042(2) 0.108(4) 0.058(3) 0.002(3) 0.005(2) 0.005(3)
C5P 0.075(4) 0.139(6) 0.062(3) 0.003(4) -0.007(3) 0.031(4)
C6P 0.068(3) 0.115(5) 0.075(4) -0.001(4) -0.007(3) 0.025(4)
C7P 0.049(3) 0.112(5) 0.059(3) 0.009(3) 0.010(2) 0.001(3)
O7P 0.0470(17) 0.129(3) 0.0664(19) 0.024(2) -0.0026(16) -0.015(2)
O8P 0.121(4) 0.109(4) 0.084(3) -0.005(3) -0.013(3) 0.005(3)
N1P 0.198(8) 0.173(7) 0.074(3) 0.032(4) -0.009(4) 0.078(7)
O2M 0.0396(14) 0.0570(17) 0.0622(16) 0.0032(14) 0.0005(13) 0.0054(13)
C2M 0.050(3) 0.078(3) 0.086(3) -0.001(3) 0.011(2) 0.013(3)
O3M 0.061(2) 0.068(2) 0.106(3) -0.015(2) 0.024(2) -0.0292(18)
C3M 0.063(5) 0.060(5) 0.119(7) -0.012(5) 0.007(5) -0.005(4)
O3W 0.061(2) 0.068(2) 0.106(3) -0.015(2) 0.024(2) -0.0292(18)
O5W 0.105(9) 0.049(6) 0.112(9) -0.009(5) 0.021(7) -0.030(6)
O7W 0.087(9) 0.160(13) 0.055(6) 0.016(7) -0.002(5) -0.023(9)

loop_
_atom_type_symbol
_atom_type_description
_atom_type_scat_dispersion_real
_atom_type_scat_dispersion_imag
_atom_type_scat_source
C C 0.0181 0.0091 'International Tables Vol C Tables 4.2.6.8 and 6.1.1.4'
H H 0.0000 0.0000 'International Tables Vol C Tables 4.2.6.8 and 6.1.1.4'
O O 0.0492 0.0322 'International Tables Vol C Tables 4.2.6.8 and 6.1.1.4'
N N 0.0311 0.0180 'International Tables Vol C Tables 4.2.6.8 and 6.1.1.4'

loop_
_geom_angle_atom_site_label_1
_geom_angle_atom_site_label_2
_geom_angle_atom_site_label_3
_geom_angle
H1N N1 H2N 109.5
H1N N1 H3N 109.5
H2N N1 H3N 109.5
H1N N1 H4N 109.5
H2N N1 H4N 109.5
H3N N1 H4N 109.5
C1A O5A C5A 110.1(2)
C1B O2A C2A 115.7(2)
C3A O3A H3AO 105.7
C4A O4A H4AO 121.6
O3 C1A O5A 108.1(2)
O3 C1A C2A 109.4(3)
O5A C1A C2A 109.3(3)
O3 C1A H1A1 110.0
O5A C1A H1A1 110.0
C2A C1A H1A1 110.0
O2A C2A C1A 104.8(2)
O2A C2A C3A 109.4(2)
C1A C2A C3A 111.3(3)
O2A C2A H2A1 110.4
C1A C2A H2A1 110.4
C3A C2A H2A1 110.4
O3A C3A C2A 110.5(3)
O3A C3A C4A 113.0(3)
C2A C3A C4A 110.8(3)
O3A C3A H3A1 107.4
C2A C3A H3A1 107.4
C4A C3A H3A1 107.4
O4A C4A C5A 109.7(3)
O4A C4A C3A 109.9(3)
C5A C4A C3A 108.4(3)
O4A C4A H4A1 109.6
C5A C4A H4A1 109.6
C3A C4A H4A1 109.6
O5A C5A C6A 109.2(3)
O5A C5A C4A 108.7(3)
C6A C5A C4A 111.1(3)
O5A C5A H5A1 109.3
C6A C5A H5A1 109.3
C4A C5A H5A1 109.3
O7A C6A O6A 125.2(3)
O7A C6A C5A 119.2(3)
O6A C6A C5A 115.6(3)
C2B O2B H2BO 109.7
C3B O3B H3BO 112.0
C4B O4B H4BO 120.7
C5B O5B C1B 111.1(2)
C6B O6B H6BO 109.5
O2A C1B O5B 108.3(2)
O2A C1B C2B 107.2(3)
O5B C1B C2B 109.2(2)
O2A C1B H1B1 110.7
O5B C1B H1B1 110.7
C2B C1B H1B1 110.7
O2B C2B C3B 112.0(3)
O2B C2B C1B 111.3(3)
C3B C2B C1B 111.0(3)
O2B C2B H2B1 107.4
C3B C2B H2B1 107.4
C1B C2B H2B1 107.4
O3B C3B C2B 106.8(3)
O3B C3B C4B 110.0(3)
C2B C3B C4B 113.2(3)
O3B C3B H3B1 108.9
C2B C3B H3B1 108.9
C4B C3B H3B1 108.9
O4B C4B C5B 106.6(3)
O4B C4B C3B 111.3(3)
C5B C4B C3B 110.3(3)
O4B C4B H4B1 109.6
C5B C4B H4B1 109.6
C3B C4B H4B1 109.6
O5B C5B C4B 109.5(3)
O5B C5B C6B 104.2(3)
C4B C5B C6B 112.2(3)
O5B C5B H5B1 110.3
C4B C5B H5B1 110.3
C6B C5B H5B1 110.3
O7B C6B O6B 124.2(4)
O7B C6B C5B 124.8(4)
O6B C6B C5B 110.9(4)
C2 C1 C10 113.5(3)
C2 C1 H1A 108.9
C10 C1 H1A 108.9
C2 C1 H1B 108.9
C10 C1 H1B 108.9
H1A C1 H1B 107.7
C3 C2 C1 109.9(3)
C3 C2 H2A 109.7
C1 C2 H2A 109.7
C3 C2 H2B 109.7
C1 C2 H2B 109.7
H2A C2 H2B 108.2
O3 C3 C2 110.5(3)
O3 C3 C4 108.9(3)
C2 C3 C4 114.0(3)
O3 C3 H3 107.7
C2 C3 H3 107.7
C4 C3 H3 107.7
C1A O3 C3 114.3(3)
C3 C4 C24 111.7(3)
C3 C4 C5 107.2(3)
C24 C4 C5 114.3(3)
C3 C4 C23 106.5(3)
C24 C4 C23 107.9(4)
C5 C4 C23 108.9(3)
C6 C5 C4 115.0(3)
C6 C5 C10 109.9(3)
C4 C5 C10 117.5(3)
C6 C5 H5 104.2
C4 C5 H5 104.2
C10 C5 H5 104.2
C7 C6 C5 110.0(4)
C7 C6 H6A 109.7
C5 C6 H6A 109.7
C7 C6 H6B 109.7
C5 C6 H6B 109.7
H6A C6 H6B 108.2
C6 C7 C8 115.7(4)
C6 C7 H7A 108.4
C8 C7 H7A 108.4
C6 C7 H7B 108.4
C8 C7 H7B 108.4
H7A C7 H7B 107.4
C7 C8 C26 106.8(3)
C7 C8 C9 110.8(3)
C26 C8 C9 110.6(4)
C7 C8 C14 110.5(4)
C26 C8 C14 111.0(3)
C9 C8 C14 107.1(3)
C11 C9 C10 116.3(3)
C11 C9 C8 108.5(3)
C10 C9 C8 119.1(3)
C11 C9 H9 103.5
C10 C9 H9 103.5
C8 C9 H9 103.5
C1 C10 C25 109.0(3)
C1 C10 C9 108.0(3)
C25 C10 C9 113.0(3)
C1 C10 C5 107.6(3)
C25 C10 C5 113.7(3)
C9 C10 C5 105.1(3)
O11 C11 C12 118.9(4)
O11 C11 C9 124.3(4)
C12 C11 C9 116.9(3)
C13 C12 C11 124.7(4)
C13 C12 H12 117.7
C11 C12 H12 117.7
C12 C13 C18 118.6(4)
C12 C13 C14 120.5(4)
C18 C13 C14 120.6(4)
C13 C14 C15 112.1(3)
C13 C14 C27 106.3(3)
C15 C14 C27 106.8(3)
C13 C14 C8 108.8(3)
C15 C14 C8 111.1(3)
C27 C14 C8 111.7(3)
C16 C15 C14 113.5(4)
C16 C15 H15A 108.9
C14 C15 H15A 108.9
C16 C15 H15B 108.9
C14 C15 H15B 108.9
H15A C15 H15B 107.7
C15 C16 C17 112.9(4)
C15 C16 H16A 109.0
C17 C16 H16A 109.0
C15 C16 H16B 109.0
C17 C16 H16B 109.0
H16A C16 H16B 107.8
C28 C17 C16 111.0(4)
C28 C17 C22 108.1(4)
C16 C17 C22 109.8(4)
C28 C17 C18 107.9(4)
C16 C17 C18 110.2(3)
C22 C17 C18 109.9(4)
C13 C18 C17 112.3(4)
C13 C18 C19 109.3(3)
C17 C18 C19 113.5(4)
C13 C18 H18 107.1
C17 C18 H18 107.1
C19 C18 H18 107.1
C20 C19 C18 114.5(4)
C20 C19 H19A 108.6
C18 C19 H19A 108.6
C20 C19 H19B 108.6
C18 C19 H19B 108.6
H19A C19 H19B 107.6
C30 C20 C19 111.6(5)
C30 C20 C21 109.2(5)
C19 C20 C21 108.7(4)
C30 C20 C29 106.3(5)
C19 C20 C29 110.8(5)
C21 C20 C29 110.3(5)
C22 C21 C20 110.7(5)
C22 C21 H21A 109.5
C20 C21 H21A 109.5
C22 C21 H21B 109.5
C20 C21 H21B 109.5
H21A C21 H21B 108.1
C21 C22 C17 114.1(4)
C21 C22 H22A 108.7
C17 C22 H22A 108.7
C21 C22 H22B 108.7
C17 C22 H22B 108.7
H22A C22 H22B 107.6
C4 C23 H23A 109.5
C4 C23 H23B 109.5
H23A C23 H23B 109.5
C4 C23 H23C 109.5
H23A C23 H23C 109.5
H23B C23 H23C 109.5
C4 C24 H24A 109.5
C4 C24 H24B 109.5
H24A C24 H24B 109.5
C4 C24 H24C 109.5
H24A C24 H24C 109.5
H24B C24 H24C 109.5
C10 C25 H25A 109.5
C10 C25 H25B 109.5
H25A C25 H25B 109.5
C10 C25 H25C 109.5
H25A C25 H25C 109.5
H25B C25 H25C 109.5
C8 C26 H26A 109.5
C8 C26 H26B 109.5
H26A C26 H26B 109.5
C8 C26 H26C 109.5
H26A C26 H26C 109.5
H26B C26 H26C 109.5
C14 C27 H27A 109.5
C14 C27 H27B 109.5
H27A C27 H27B 109.5
C14 C27 H27C 109.5
H27A C27 H27C 109.5
H27B C27 H27C 109.5
C17 C28 H28A 109.5
C17 C28 H28B 109.5
H28A C28 H28B 109.5
C17 C28 H28C 109.5
H28A C28 H28C 109.5
H28B C28 H28C 109.5
C20 C29 H29A 109.5
C20 C29 H29B 109.5
H29A C29 H29B 109.5
C20 C29 H29C 109.5
H29A C29 H29C 109.5
H29B C29 H29C 109.5
O31 C30 O30 121.3(6)
O31 C30 C20 124.0(5)
O30 C30 C20 114.6(6)
C30 O30 H30 101.8
C6P C1P N1P 124.3(7)
C6P C1P C2P 118.4(7)
N1P C1P C2P 117.3(9)
C3P C2P C1P 119.2(9)
C3P C2P H2P 120.4
C1P C2P H2P 120.4
C4P C3P C2P 120.4(7)
C4P C3P H3P 119.8
C2P C3P H3P 119.8
C3P C4P C5P 119.2(6)
C3P C4P C7P 120.6(5)
C5P C4P C7P 120.1(7)
C6P C5P C4P 121.5(8)
C6P C5P H5P 119.2
C4P C5P H5P 119.2
C5P C6P C1P 121.2(6)
C5P C6P H6P 119.4
C1P C6P H6P 119.4
O8P C7P O7P 123.2(6)
O8P C7P C4P 119.7(5)
O7P C7P C4P 117.1(6)
C7P O7P H7P 109.5
C1P N1P H1NP 124.9
C1P N1P H2NP 109.2
H1NP N1P H2NP 119.6
C2M O2M H1M 109.8
O2M C2M H2M1 109.5
O2M C2M H2M2 109.5
H2M1 C2M H2M2 109.5
O2M C2M H2M3 109.5
H2M1 C2M H2M3 109.5
H2M2 C2M H2M3 109.5
C3M O3M H3M 114.4
O3M C3M H3M1 109.5
O3M C3M H3M2 109.5
H3M1 C3M H3M2 109.5
O3M C3M H3M3 109.5
H3M1 C3M H3M3 109.5
H3M2 C3M H3M3 109.5
C7M O7M H7M 130.8
O7M C7M H71M 109.5
O7M C7M H72M 109.5
H71M C7M H72M 109.5
O7M C7M H73M 109.5
H71M C7M H73M 109.5
H72M C7M H73M 109.5
C1MC O1MC H1MC 109.6
O1MC C1MC H2MC 109.5
O1MC C1MC H3MC 109.5
H2MC C1MC H3MC 109.5
O1MC C1MC H4MC 109.5
H2MC C1MC H4MC 109.5
H3MC C1MC H4MC 109.5
H1W5 O5W H2W5 107.4
O2MC C2MC H1CM 109.5
O2MC C2MC H2CM 109.5
H1CM C2MC H2CM 109.5
O2MC C2MC H3CM 109.5
H1CM C2MC H3CM 109.5
H2CM C2MC H3CM 109.5
C2MC O2MC H4CM 99.7

loop_
_geom_bond_atom_site_label_1
_geom_bond_atom_site_label_2
_geom_bond_distance
N1 H1N 0.9004
N1 H2N 0.9004
N1 H3N 0.9003
N1 H4N 0.9004
O5A C1A 1.428(4)
O5A C5A 1.430(4)
O2A C1B 1.376(4)
O2A C2A 1.439(4)
O3A C3A 1.414(4)
O3A H3AO 0.9040
O4A C4A 1.408(4)
O4A H4AO 0.9308
O6A C6A 1.259(4)
O7A C6A 1.242(4)
C1A O3 1.390(4)
C1A C2A 1.514(5)
C1A H1A1 1.0000
C2A C3A 1.527(5)
C2A H2A1 1.0000
C3A C4A 1.528(5)
C3A H3A1 1.0000
C4A C5A 1.524(5)
C4A H4A1 1.0000
C5A C6A 1.510(5)
C5A H5A1 1.0000
O2B C2B 1.413(4)
O2B H2BO 0.8376
O3B C3B 1.423(4)
O3B H3BO 1.0696
O4B C4B 1.419(4)
O4B H4BO 0.7409
O5B C5B 1.427(4)
O5B C1B 1.427(4)
O6B C6B 1.271(5)
O6B H6BO 0.8400
O7B C6B 1.204(5)
C1B C2B 1.532(4)
C1B H1B1 1.0000
C2B C3B 1.517(5)
C2B H2B1 1.0000
C3B C4B 1.534(5)
C3B H3B1 1.0000
C4B C5B 1.518(5)
C4B H4B1 1.0000
C5B C6B 1.549(5)
C5B H5B1 1.0000
C1 C2 1.524(5)
C1 C10 1.533(5)
C1 H1A 0.9900
C1 H1B 0.9900
C2 C3 1.514(5)
C2 H2A 0.9900
C2 H2B 0.9900
C3 O3 1.449(4)
C3 C4 1.533(5)
C3 H3 1.0000
C4 C24 1.543(6)
C4 C5 1.550(5)
C4 C23 1.553(6)
C5 C6 1.537(5)
C5 C10 1.578(5)
C5 H5 1.0000
C6 C7 1.506(7)
C6 H6A 0.9900
C6 H6B 0.9900
C7 C8 1.531(6)
C7 H7A 0.9900
C7 H7B 0.9900
C8 C26 1.536(6)
C8 C9 1.572(5)
C8 C14 1.583(6)
C9 C11 1.518(5)
C9 C10 1.554(6)
C9 H9 1.0000
C10 C25 1.536(6)
C11 O11 1.221(5)
C11 C12 1.467(6)
C12 C13 1.333(6)
C12 H12 0.9500
C13 C18 1.530(6)
C13 C14 1.533(6)
C14 C15 1.546(5)
C14 C27 1.558(6)
C15 C16 1.511(7)
C15 H15A 0.9900
C15 H15B 0.9900
C16 C17 1.532(7)
C16 H16A 0.9900
C16 H16B 0.9900
C17 C28 1.530(7)
C17 C22 1.551(7)
C17 C18 1.552(6)
C18 C19 1.556(6)
C18 H18 1.0000
C19 C20 1.517(7)
C19 H19A 0.9900
C19 H19B 0.9900
C20 C30 1.505(9)
C20 C21 1.524(8)
C20 C29 1.538(8)
C21 C22 1.523(9)
C21 H21A 0.9900
C21 H21B 0.9900
C22 H22A 0.9900
C22 H22B 0.9900
C23 H23A 0.9800
C23 H23B 0.9800
C23 H23C 0.9800
C24 H24A 0.9800
C24 H24B 0.9800
C24 H24C 0.9800
C25 H25A 0.9800
C25 H25B 0.9800
C25 H25C 0.9800
C26 H26A 0.9800
C26 H26B 0.9800
C26 H26C 0.9800
C27 H27A 0.9800
C27 H27B 0.9800
C27 H27C 0.9800
C28 H28A 0.9800
C28 H28B 0.9800
C28 H28C 0.9800
C29 H29A 0.9800
C29 H29B 0.9800
C29 H29C 0.9800
C30 O31 1.254(7)
C30 O30 1.305(6)
O30 H30 1.0748
C1P C6P 1.371(11)
C1P N1P 1.394(10)
C1P C2P 1.418(11)
C2P C3P 1.399(11)
C2P H2P 0.9500
C3P C4P 1.359(10)
C3P H3P 0.9500
C4P C5P 1.387(8)
C4P C7P 1.432(9)
C5P C6P 1.342(10)
C5P H5P 0.9500
C6P H6P 0.9500
C7P O8P 1.247(8)
C7P O7P 1.307(7)
O7P H7P 0.8201
N1P H1NP 1.1012
N1P H2NP 1.1156
O2M C2M 1.425(5)
O2M H1M 0.8198
C2M H2M1 0.9800
C2M H2M2 0.9800
C2M H2M3 0.9800
O3M C3M 1.519(9)
O3M H3M 0.6838
C3M H3M1 0.9800
C3M H3M2 0.9800
C3M H3M3 0.9800
O7M C7M 1.586(19)
O7M H7M 0.8627
C7M H71M 0.9800
C7M H72M 0.9800
C7M H73M 0.9800
O1MC C1MC 1.356(18)
O1MC H1MC 0.8208
C1MC H2MC 0.9800
C1MC H3MC 0.9800
C1MC H4MC 0.9800
O2WC H2WC 0.8300
O5W H1W5 0.8051
O5W H2W5 0.8096
O7W H7M 1.1709
C2MC O2MC 1.291(17)
C2MC H1CM 0.9800
C2MC H2CM 0.9800
C2MC H3CM 0.9800
O2MC H4CM 0.8207

loop_
_geom_hbond_atom_site_label_D
_geom_hbond_atom_site_label_H
_geom_hbond_atom_site_label_A
_geom_hbond_distance_DH
_geom_hbond_distance_HA
_geom_hbond_distance_DA
_geom_hbond_angle_DHA
_geom_hbond_site_symmetry_A
N1 H1N O2B 0.90 2.06 2.836(4) 143.4 1_565
O6B H6BO O6A 0.84 1.82 2.620(4) 157.6 1_455
O3B H3BO O3A 1.07 1.61 2.650(3) 163.3 3_456
O3A H3AO O6A 0.90 1.74 2.641(3) 171.8 3_466
O2B H2BO O4B 0.84 1.89 2.722(4) 170.0 3_556
O4A H4AO O2M 0.93 1.81 2.728(4) 170.4 3_566
O4B H4BO O3M 0.74 1.92 2.620(4) 157.8 1_445
O4B H4BO O3W 0.74 1.92 2.620(4) 157.8 1_445
O30 H30 O8P 1.07 1.55 2.547(8) 151.7 4_666
O2WC H2WC N1P 0.83 2.12 2.801(16) 139.2 1_665
O5W H1W5 O7B 0.81 2.06 2.820(12) 158.3 1_665
O7P H7P O31 0.82 1.92 2.708(6) 160.2 4_636
N1 H2N O7A 0.90 2.00 2.874(4) 162.5 .
N1 H3N O2M 0.90 1.99 2.888(5) 178.1 .
N1 H4N O1MC 0.90 1.97 2.860(7) 172.3 .
N1P H1NP O7M 1.10 1.92 2.815(16) 135.2 .
O2M H1M O3 0.82 2.03 2.827(4) 165.7 .
O3M H3M O7A 0.68 2.06 2.723(4) 165.9 .
O7M H7M O3B 0.86 2.12 2.936(11) 158.8 .
O1MC H1MC O2WC 0.82 1.70 2.505(15) 168.4 .
O5W H2W5 O4W 0.81 1.96 2.768(14) 176.6 .
O2MC H4CM O11 0.82 2.30 3.082(15) 160.3 .

loop_
_geom_torsion_atom_site_label_1
_geom_torsion_atom_site_label_2
_geom_torsion_atom_site_label_3
_geom_torsion_atom_site_label_4
_geom_torsion
C5A O5A C1A O3 175.8(3)
C5A O5A C1A C2A -65.3(3)
C1B O2A C2A C1A 143.0(3)
C1B O2A C2A C3A -97.6(3)
O3 C1A C2A O2A -68.4(3)
O5A C1A C2A O2A 173.5(2)
O3 C1A C2A C3A 173.5(2)
O5A C1A C2A C3A 55.3(3)
O2A C2A C3A O3A 68.7(3)
C1A C2A C3A O3A -176.0(2)
O2A C2A C3A C4A -165.2(3)
C1A C2A C3A C4A -49.9(3)
O3A C3A C4A O4A -63.5(4)
C2A C3A C4A O4A 171.8(3)
O3A C3A C4A C5A 176.6(2)
C2A C3A C4A C5A 51.9(3)
C1A O5A C5A C6A -169.8(3)
C1A O5A C5A C4A 68.8(3)
O4A C4A C5A O5A 179.0(3)
C3A C4A C5A O5A -60.9(3)
O4A C4A C5A C6A 58.8(4)
C3A C4A C5A C6A 178.9(3)
O5A C5A C6A O7A -31.3(5)
C4A C5A C6A O7A 88.6(4)
O5A C5A C6A O6A 148.5(3)
C4A C5A C6A O6A -91.5(4)
C2A O2A C1B O5B -65.3(3)
C2A O2A C1B C2B 177.0(2)
C5B O5B C1B O2A 177.3(3)
C5B O5B C1B C2B -66.3(3)
O2A C1B C2B O2B -63.2(3)
O5B C1B C2B O2B 179.7(3)
O2A C1B C2B C3B 171.4(3)
O5B C1B C2B C3B 54.3(3)
O2B C2B C3B O3B 67.9(3)
C1B C2B C3B O3B -167.0(3)
O2B C2B C3B C4B -170.9(3)
C1B C2B C3B C4B -45.8(4)
O3B C3B C4B O4B -76.2(3)
C2B C3B C4B O4B 164.4(3)
O3B C3B C4B C5B 165.8(3)
C2B C3B C4B C5B 46.4(4)
C1B O5B C5B C4B 67.6(4)
C1B O5B C5B C6B -172.3(3)
O4B C4B C5B O5B -176.4(3)
C3B C4B C5B O5B -55.5(4)
O4B C4B C5B C6B 68.4(4)
C3B C4B C5B C6B -170.7(3)
O5B C5B C6B O7B -91.8(5)
C4B C5B C6B O7B 26.5(6)
O5B C5B C6B O6B 85.4(4)
C4B C5B C6B O6B -156.2(4)
C10 C1 C2 C3 -58.8(4)
C1 C2 C3 O3 -177.2(3)
C1 C2 C3 C4 59.8(4)
O5A C1A O3 C3 -79.9(3)
C2A C1A O3 C3 161.2(3)
C2 C3 O3 C1A 99.3(3)
C4 C3 O3 C1A -134.8(3)
O3 C3 C4 C24 -51.9(4)
C2 C3 C4 C24 72.0(4)
O3 C3 C4 C5 -177.9(3)
C2 C3 C4 C5 -54.0(4)
O3 C3 C4 C23 65.7(4)
C2 C3 C4 C23 -170.4(3)
C3 C4 C5 C6 -177.8(3)
C24 C4 C5 C6 57.7(5)
C23 C4 C5 C6 -63.0(4)
C3 C4 C5 C10 50.3(4)
C24 C4 C5 C10 -74.2(4)
C23 C4 C5 C10 165.1(3)
C4 C5 C6 C7 158.8(4)
C10 C5 C6 C7 -65.8(5)
C5 C6 C7 C8 55.3(5)
C6 C7 C8 C26 79.4(4)
C6 C7 C8 C9 -41.1(5)
C6 C7 C8 C14 -159.7(3)
C7 C8 C9 C11 177.0(3)
C26 C8 C9 C11 58.8(4)
C14 C8 C9 C11 -62.3(4)
C7 C8 C9 C10 40.8(5)
C26 C8 C9 C10 -77.5(4)
C14 C8 C9 C10 161.4(3)
C2 C1 C10 C25 -71.5(4)
C2 C1 C10 C9 165.4(3)
C2 C1 C10 C5 52.3(4)
C11 C9 C10 C1 62.1(4)
C8 C9 C10 C1 -165.0(3)
C11 C9 C10 C25 -58.7(4)
C8 C9 C10 C25 74.3(4)
C11 C9 C10 C5 176.8(3)
C8 C9 C10 C5 -50.3(4)
C6 C5 C10 C1 175.9(3)
C4 C5 C10 C1 -50.0(4)
C6 C5 C10 C25 -63.2(5)
C4 C5 C10 C25 70.9(4)
C6 C5 C10 C9 60.9(4)
C4 C5 C10 C9 -165.0(3)
C10 C9 C11 O11 -8.0(6)
C8 C9 C11 O11 -145.6(4)
C10 C9 C11 C12 173.3(3)
C8 C9 C11 C12 35.7(5)
O11 C11 C12 C13 176.9(4)
C9 C11 C12 C13 -4.3(6)
C11 C12 C13 C18 174.3(4)
C11 C12 C13 C14 0.7(6)
C12 C13 C14 C15 -152.1(4)
C18 C13 C14 C15 34.5(5)
C12 C13 C14 C27 91.6(4)
C18 C13 C14 C27 -81.8(4)
C12 C13 C14 C8 -28.9(5)
C18 C13 C14 C8 157.7(3)
C7 C8 C14 C13 179.5(3)
C26 C8 C14 C13 -62.2(4)
C9 C8 C14 C13 58.7(4)
C7 C8 C14 C15 -56.7(4)
C26 C8 C14 C15 61.7(4)
C9 C8 C14 C15 -177.5(3)
C7 C8 C14 C27 62.4(4)
C26 C8 C14 C27 -179.2(4)
C9 C8 C14 C27 -58.3(4)
C13 C14 C15 C16 -42.1(5)
C27 C14 C15 C16 73.9(5)
C8 C14 C15 C16 -164.1(4)
C14 C15 C16 C17 57.0(5)
C15 C16 C17 C28 60.0(5)
C15 C16 C17 C22 179.4(4)
C15 C16 C17 C18 -59.4(5)
C12 C13 C18 C17 148.1(4)
C14 C13 C18 C17 -38.4(5)
C12 C13 C18 C19 -84.9(5)
C14 C13 C18 C19 88.6(5)
C28 C17 C18 C13 -73.1(5)
C16 C17 C18 C13 48.2(5)
C22 C17 C18 C13 169.3(4)
C28 C17 C18 C19 162.2(4)
C16 C17 C18 C19 -76.5(5)
C22 C17 C18 C19 44.6(6)
C13 C18 C19 C20 -175.8(4)
C17 C18 C19 C20 -49.5(6)
C18 C19 C20 C30 -65.2(6)
C18 C19 C20 C21 55.2(7)
C18 C19 C20 C29 176.5(5)
C30 C20 C21 C22 62.8(6)
C19 C20 C21 C22 -59.1(6)
C29 C20 C21 C22 179.2(5)
C20 C21 C22 C17 59.4(7)
C28 C17 C22 C21 -168.2(5)
C16 C17 C22 C21 70.6(6)
C18 C17 C22 C21 -50.8(7)
C19 C20 C30 O31 -16.3(7)
C21 C20 C30 O31 -136.5(5)
C29 C20 C30 O31 104.6(6)
C19 C20 C30 O30 166.7(4)
C21 C20 C30 O30 46.5(6)
C29 C20 C30 O30 -72.4(6)
C6P C1P C2P C3P -3.5(14)
N1P C1P C2P C3P 178.9(9)
C1P C2P C3P C4P 2.2(15)
C2P C3P C4P C5P 0.3(12)
C2P C3P C4P C7P 179.3(8)
C3P C4P C5P C6P -1.4(9)
C7P C4P C5P C6P 179.5(5)
C4P C5P C6P C1P 0.0(10)
N1P C1P C6P C5P 179.8(7)
C2P C1P C6P C5P 2.5(12)
C3P C4P C7P O8P 177.1(7)
C5P C4P C7P O8P -3.9(8)
C3P C4P C7P O7P -1.4(8)
C5P C4P C7P O7P 177.6(5)
